data_1536387
loop_
_publ_author_name
'Kal'ichak, Ya.M.'
'Zaremba, V.I.'
'Galadzhun, Ya.V.'
'Miliyanchuk, Kh.Yu.'
'Hoffmann, R.D.'
'Poettgen, R.'

_publ_section_title
;
 New [Ni7] Cluster in LaNi7In6 and Distorted bcc Indium Cubes in LaNiIn4
;
_journal_name_full 'Chemistry - A European Journal'
_journal_page_first 5343
_journal_page_last 5349
_journal_volume 7
_journal_year 2001
_chemical_formula_sum 'In4 La Ni'
_chemical_name_systematic 'La Ni In4'
_space_group_IT_number 63
_symmetry_space_group_name_Hall '-C 2c 2'
_symmetry_space_group_name_H-M 'C m c m'
_cell_angle_alpha 90
_cell_angle_beta 90
_cell_angle_gamma 90
_cell_formula_units_Z 4
_cell_length_a 4.482
_cell_length_b 16.895
_cell_length_c 7.221
_cell_volume 546.799
_citation_journal_id_ASTM CEUJED
_cod_data_source_file Kalichak_CEUJED_2001_132.cif
_cod_data_source_block In4La1Ni1
_cod_original_cell_volume 546.7986
_cod_original_formula_sum 'In4 La1 Ni1'
_cod_database_code 1536387

loop_
_symmetry_equiv_pos_as_xyz
x,y,z
-x,-y,z+1/2
x,-y,-z
-x,y,-z+1/2
-x,-y,-z
x,y,-z-1/2
-x,y,z
x,-y,z-1/2
x+1/2,y+1/2,z
-x+1/2,-y+1/2,z+1/2
x+1/2,-y+1/2,-z
-x+1/2,y+1/2,-z+1/2
-x+1/2,-y+1/2,-z
x+1/2,y+1/2,-z-1/2
-x+1/2,y+1/2,z
x+1/2,-y+1/2,z-1/2

loop_
_atom_site_label
_atom_site_type_symbol
_atom_site_fract_x
_atom_site_fract_y
_atom_site_fract_z
_atom_site_occupancy
_atom_site_U_iso_or_equiv
In3 In 0 0.5 0 1 0.0
Ni1 Ni 0 0.77329 0.25 1 0.0
In1 In 0 0.31135 0.0494 1 0.0
La1 La 0 0.11786 0.25 1 0.0
In2 In 0 0.92409 0.25 1 0.0
